data_2014479
loop_
_publ_author_name
'Matsumoto, Taisuke'
'Watanabe, Masataka'
'Matsumoto, Tomohiro'
'Mataka, Shuntaro'
'Thiemann, Thies'

_publ_section_title 3-Benzyloxy-16-[(<i>N</i>-methyl-<i>N</i>-phenylamino)methylidene]estra-1,3,5(10)-trien-17-one
_journal_issue 11
_journal_name_full 'Acta Crystallographica Section C'
_journal_page_first o813
_journal_page_last o814
_journal_paper_doi 10.1107/S0108270104022711
_journal_volume 60
_journal_year 2004
_chemical_formula_iupac 'C33 H35 N O2'
_chemical_formula_moiety 'C33 H35 N O2'
_chemical_formula_sum 'C33 H35 N O2'
_chemical_formula_weight 477.65
_chemical_melting_point 204
_chemical_name_systematic
;
3-Benzyloxy-16-[(N-methyl-N-phenylamino)methylidene]oestra-1,3,5(10)-trien-
17-one
;
_space_group_IT_number 19
_symmetry_cell_setting orthorhombic
_symmetry_space_group_name_Hall 'P 2ac 2ab'
_symmetry_space_group_name_H-M 'P 21 21 21'
_cell_angle_alpha 90
_cell_angle_beta 90
_cell_angle_gamma 90
_cell_formula_units_Z 4
_cell_length_a 6.1333(2)
_cell_length_b 11.4780(5)
_cell_length_c 35.447(2)
_cell_measurement_reflns_used 5574
_cell_measurement_temperature 123.1
_cell_measurement_theta_max 27.5
_cell_measurement_theta_min 3.3
_cell_volume 2495.4(2)
_computing_cell_refinement CrystalClear
_computing_data_collection 'CrystalClear (Rigaku, 1999)'
_computing_data_reduction 'CrystalStructure (Rigaku/MSC, 2004)'
_computing_molecular_graphics 'PLATON (Spek, 2003) and Mercury (Please provide reference)'
_computing_publication_material CrystalStructure
_computing_structure_refinement 'CRYSTALS (Watkin et al., 1996)'
_computing_structure_solution 'SIR97 (Altomare et al., 1999)'
_diffrn_detector_area_resol_mean 7.31
_diffrn_measured_fraction_theta_full 0.9970
_diffrn_measured_fraction_theta_max 0.9970
_diffrn_measurement_device_type 'Rigaku Saturn70 CCD'
_diffrn_measurement_method \w
_diffrn_radiation_type 'Mo K\a'
_diffrn_radiation_wavelength 0.7107
_diffrn_reflns_av_R_equivalents 0.056
_diffrn_reflns_limit_h_max 7
_diffrn_reflns_limit_h_min -7
_diffrn_reflns_limit_k_max 14
_diffrn_reflns_limit_k_min -14
_diffrn_reflns_limit_l_max 45
_diffrn_reflns_limit_l_min -46
_diffrn_reflns_number 25566
_diffrn_reflns_theta_full 27.48
_diffrn_reflns_theta_max 27.48
_diffrn_standards_decay_% 0.0
_diffrn_standards_number 0
_exptl_absorpt_coefficient_mu 0.078
_exptl_absorpt_correction_T_max 0.995
_exptl_absorpt_correction_T_min 0.908
_exptl_absorpt_correction_type multi-scan
_exptl_absorpt_process_details '(Jacobson, 1998)'
_exptl_crystal_colour colourless
_exptl_crystal_density_diffrn 1.271
_exptl_crystal_density_meas ?
_exptl_crystal_density_method 'not measured'
_exptl_crystal_description needle
_exptl_crystal_F_000 1024.00
_exptl_crystal_size_max 0.13
_exptl_crystal_size_mid 0.08
_exptl_crystal_size_min 0.06
_refine_diff_density_max 0.25
_refine_diff_density_min -0.21
_refine_ls_extinction_coef 42.(4)
_refine_ls_extinction_method 'Larson (1970), eq. 22'
_refine_ls_goodness_of_fit_ref 1.000
_refine_ls_hydrogen_treatment constr
_refine_ls_number_parameters 361
_refine_ls_number_reflns 3276
_refine_ls_R_factor_gt 0.0340
_refine_ls_shift/su_max 0.000
_refine_ls_structure_factor_coef Fsqd
_refine_ls_weighting_details 'w = 1/[0.578\s(Fo^2^)]/(4Fo^2^)'
_refine_ls_weighting_scheme calc
_refine_ls_wR_factor_ref 0.0620
_reflns_number_gt 2156
_reflns_number_total 3276
_reflns_threshold_expression F^2^>2\s(F^2^)
_cod_data_source_file ga1072.cif
_cod_data_source_block I
_cod_depositor_comments
;
The following automatic conversions were performed:

'_exptl_crystal_density_meas' value 'not measured' was changed to '?'
- the value is perceived as not measured.

Automatic conversion script
Id: cif_fix_values 3008 2015-01-20 13:52:24Z robertas 
;
_cod_database_code 2014479

loop_
_symmetry_equiv_pos_site_id
_symmetry_equiv_pos_as_xyz
1 +x,+y,+z
2 1/2+x,1/2-y,-z
3 -x,1/2+y,1/2-z
4 1/2-x,-y,1/2+z

loop_
_atom_site_label
_atom_site_fract_x
_atom_site_fract_y
_atom_site_fract_z
_atom_site_U_iso_or_equiv
_atom_site_adp_type
_atom_site_calc_flag
_atom_site_refinement_flags
_atom_site_occupancy
_atom_site_disorder_assembly
_atom_site_disorder_group
_atom_site_type_symbol
O1 0.0383(2) 0.08571(13) 0.98926(4) 0.0262(4) Uani d . 1.00 . . O
O2 0.6582(3) -0.0018(2) 0.70353(4) 0.0367(5) Uani d . 1.00 . . O
N1 0.2056(3) 0.1999(2) 0.64259(5) 0.0238(5) Uani d . 1.00 . . N
C1 0.3696(4) 0.0208(2) 0.90733(6) 0.0234(6) Uani d . 1.00 . . C
C2 0.2939(4) 0.0261(2) 0.94396(6) 0.0246(6) Uani d . 1.00 . . C
C3 0.1018(4) 0.0857(2) 0.95189(6) 0.0219(6) Uani d . 1.00 . . C
C4 -0.0119(4) 0.1371(2) 0.92258(6) 0.0219(6) Uani d . 1.00 . . C
C5 0.0655(4) 0.1314(2) 0.88564(6) 0.0195(6) Uani d . 1.00 . . C
C6 -0.0723(4) 0.1884(2) 0.85531(6) 0.0233(6) Uani d . 1.00 . . C
C7 0.0458(4) 0.2042(2) 0.81779(6) 0.0221(6) Uani d . 1.00 . . C
C8 0.1748(3) 0.0960(2) 0.80755(5) 0.0195(6) Uani d . 1.00 . . C
C9 0.3515(3) 0.0738(2) 0.83751(6) 0.0196(6) Uani d . 1.00 . . C
C10 0.2595(4) 0.0731(2) 0.87732(6) 0.0194(6) Uani d . 1.00 . . C
C11 0.4940(4) -0.0329(2) 0.82769(6) 0.0230(6) Uani d . 1.00 . . C
C12 0.5911(4) -0.0256(2) 0.78758(6) 0.0247(6) Uani d . 1.00 . . C
C13 0.4150(4) -0.0028(2) 0.75836(6) 0.0209(6) Uani d . 1.00 . . C
C14 0.2854(4) 0.1065(2) 0.76941(6) 0.0198(6) Uani d . 1.00 . . C
C15 0.1557(3) 0.1377(2) 0.73364(5) 0.0222(6) Uani d . 1.00 . . C
C16 0.3183(4) 0.1077(2) 0.70275(6) 0.0229(6) Uani d . 1.00 . . C
C17 0.4892(4) 0.0312(2) 0.71877(6) 0.0255(6) Uani d . 1.00 . . C
C18 0.2697(4) -0.1114(2) 0.75318(6) 0.0285(7) Uani d . 1.00 . . C
C19 -0.1647(4) 0.1409(2) 0.99828(6) 0.0276(7) Uani d . 1.00 . . C
C20 -0.2179(4) 0.1133(2) 1.03892(6) 0.0227(6) Uani d . 1.00 . . C
C21 -0.0744(4) 0.1419(2) 1.06732(6) 0.0297(7) Uani d . 1.00 . . C
C22 -0.1235(4) 0.1171(2) 1.10481(6) 0.0301(7) Uani d . 1.00 . . C
C23 -0.3173(4) 0.0629(2) 1.11396(6) 0.0304(7) Uani d . 1.00 . . C
C24 -0.4635(4) 0.0344(2) 1.08532(7) 0.0295(7) Uani d . 1.00 . . C
C25 -0.4134(4) 0.0598(2) 1.04823(6) 0.0263(7) Uani d . 1.00 . . C
C26 0.3384(4) 0.1378(2) 0.66622(6) 0.0238(6) Uani d . 1.00 . . C
C27 -0.0119(4) 0.2370(2) 0.65530(6) 0.0322(7) Uani d . 1.00 . . C
C28 0.2685(4) 0.2297(2) 0.60495(6) 0.0221(6) Uani d . 1.00 . . C
C29 0.1462(4) 0.3084(2) 0.58414(6) 0.0264(6) Uani d . 1.00 . . C
C30 0.2023(4) 0.3327(2) 0.54694(6) 0.0275(7) Uani d . 1.00 . . C
C31 0.3795(4) 0.2807(2) 0.53021(6) 0.0296(7) Uani d . 1.00 . . C
C32 0.5024(4) 0.2031(2) 0.55103(6) 0.0367(7) Uani d . 1.00 . . C
C33 0.4495(4) 0.1785(2) 0.58815(6) 0.0314(7) Uani d . 1.00 . . C
H1 0.5017 -0.0197 0.9024 0.028 Uiso c R 1.00 . . H
H2 0.3724 -0.0110 0.9637 0.030 Uiso c R 1.00 . . H
H3 -0.1446 0.1768 0.9277 0.026 Uiso c R 1.00 . . H
H4 -0.1975 0.1414 0.8511 0.028 Uiso c R 1.00 . . H
H5 -0.1165 0.2630 0.8641 0.028 Uiso c R 1.00 . . H
H6 -0.0587 0.2190 0.7986 0.027 Uiso c R 1.00 . . H
H7 0.1427 0.2684 0.8197 0.027 Uiso c R 1.00 . . H
H8 0.0785 0.0312 0.8070 0.023 Uiso c R 1.00 . . H
H9 0.4461 0.1393 0.8364 0.023 Uiso c R 1.00 . . H
H10 0.6104 -0.0375 0.8453 0.028 Uiso c R 1.00 . . H
H11 0.4072 -0.1012 0.8294 0.028 Uiso c R 1.00 . . H
H12 0.6943 0.0361 0.7868 0.029 Uiso c R 1.00 . . H
H13 0.6618 -0.0971 0.7818 0.030 Uiso c R 1.00 . . H
H14 0.3906 0.1666 0.7722 0.024 Uiso c R 1.00 . . H
H15 0.0269 0.0922 0.7316 0.027 Uiso c R 1.00 . . H
H16 0.1186 0.2180 0.7332 0.027 Uiso c R 1.00 . . H
H17 0.1471 -0.0922 0.7380 0.034 Uiso c R 1.00 . . H
H18 0.2216 -0.1376 0.7772 0.035 Uiso c R 1.00 . . H
H19 0.3510 -0.1715 0.7412 0.035 Uiso c R 1.00 . . H
H20 -0.1519 0.2228 0.9951 0.033 Uiso c R 1.00 . . H
H21 -0.2766 0.1121 0.9823 0.033 Uiso c R 1.00 . . H
H22 0.0597 0.1787 1.0613 0.036 Uiso c R 1.00 . . H
H23 -0.0234 0.1377 1.1242 0.036 Uiso c R 1.00 . . H
H24 -0.3504 0.0453 1.1395 0.037 Uiso c R 1.00 . . H
H25 -0.5978 -0.0025 1.0913 0.035 Uiso c R 1.00 . . H
H26 -0.5139 0.0403 1.0289 0.032 Uiso c R 1.00 . . H
H27 0.4689 0.1111 0.6547 0.028 Uiso c R 1.00 . . H
H28 -0.0100 0.3180 0.6608 0.039 Uiso c R 1.00 . . H
H29 -0.1155 0.2220 0.6360 0.039 Uiso c R 1.00 . . H
H30 -0.0507 0.1947 0.6774 0.039 Uiso c R 1.00 . . H
H31 0.0241 0.3459 0.5953 0.032 Uiso c R 1.00 . . H
H32 0.1166 0.3861 0.5328 0.033 Uiso c R 1.00 . . H
H33 0.4165 0.2977 0.5048 0.036 Uiso c R 1.00 . . H
H34 0.6250 0.1663 0.5398 0.044 Uiso c R 1.00 . . H
H35 0.5375 0.1261 0.6023 0.038 Uiso c R 1.00 . . H

loop_
_atom_site_aniso_label
_atom_site_aniso_U_11
_atom_site_aniso_U_22
_atom_site_aniso_U_33
_atom_site_aniso_U_12
_atom_site_aniso_U_13
_atom_site_aniso_U_23
O1 0.0238(9) 0.0360(10) 0.0187(8) 0.0053(9) 0.0015(7) -0.0006(8)
O2 0.0282(9) 0.0543(12) 0.0277(10) 0.0146(10) 0.0041(9) 0.0012(9)
N1 0.0186(10) 0.0307(11) 0.0220(10) 0.0016(10) 0.0012(9) 0.0014(9)
C1 0.0192(12) 0.0284(13) 0.0225(12) 0.0031(12) -0.0024(11) -0.0026(10)
C2 0.0224(12) 0.0292(13) 0.0222(12) 0.0042(12) -0.0057(11) -0.0001(11)
C3 0.0240(12) 0.0243(12) 0.0175(11) -0.0025(12) 0.0008(11) -0.0018(10)
C4 0.0196(12) 0.0216(12) 0.0246(12) 0.0008(11) 0.0006(11) -0.0012(10)
C5 0.0167(11) 0.0200(12) 0.0217(12) -0.0004(11) -0.0017(10) -0.0001(10)
C6 0.0221(12) 0.0259(13) 0.0220(12) 0.0034(12) -0.0011(11) -0.0012(10)
C7 0.0193(12) 0.0234(12) 0.0236(12) 0.0016(11) -0.0029(11) 0.0004(10)
C8 0.0182(11) 0.0205(12) 0.0199(11) 0.0001(11) -0.0019(10) -0.0014(10)
C9 0.0137(11) 0.0230(12) 0.0223(11) 0.0001(11) -0.0019(10) 0.0000(10)
C10 0.0181(12) 0.0207(12) 0.0194(12) -0.0028(11) -0.0019(10) -0.0004(10)
C11 0.0198(12) 0.0267(13) 0.0224(12) 0.0021(11) -0.0022(10) 0.0014(11)
C12 0.0213(12) 0.0290(10) 0.0234(12) 0.0057(12) 0.0000(11) -0.0007(11)
C13 0.0205(11) 0.0237(13) 0.0186(11) 0.0006(11) 0.0003(10) -0.0001(10)
C14 0.0184(11) 0.0196(12) 0.0213(12) -0.0014(11) 0.0001(10) -0.0006(10)
C15 0.0205(12) 0.0243(13) 0.0219(12) 0.0006(12) 0.0006(11) 0.0012(10)
C16 0.0194(12) 0.0271(13) 0.0221(12) 0.0008(11) -0.0012(11) 0.0000(10)
C17 0.0244(13) 0.0300(10) 0.0224(12) -0.0010(12) 0.0014(11) -0.0029(11)
C18 0.0297(13) 0.0259(13) 0.0300(10) 0.0010(12) 0.0000(12) -0.0052(11)
C19 0.0250(13) 0.0330(10) 0.0254(13) 0.0035(13) 0.0016(12) -0.0020(11)
C20 0.0249(12) 0.0234(12) 0.0197(12) 0.0027(12) 0.0020(11) -0.0002(10)
C21 0.0300(10) 0.0300(10) 0.0288(13) -0.0036(13) -0.0027(13) -0.0007(12)
C22 0.035(2) 0.0300(10) 0.0257(13) 0.0050(10) -0.0049(12) -0.0054(11)
C23 0.042(2) 0.0274(13) 0.0219(12) 0.0060(10) 0.0057(13) 0.0020(11)
C24 0.0280(10) 0.0270(10) 0.0330(10) -0.0034(13) 0.0071(13) 0.0007(12)
C25 0.0256(13) 0.0288(13) 0.0247(13) -0.0025(12) -0.0039(12) -0.0042(11)
C26 0.0202(12) 0.0265(13) 0.0246(12) 0.0020(12) -0.0015(11) -0.0014(11)
C27 0.0243(13) 0.043(2) 0.0290(10) 0.0062(13) 0.0017(12) 0.0018(12)
C28 0.0249(13) 0.0236(13) 0.0179(12) -0.0038(12) -0.0003(11) -0.0017(10)
C29 0.0261(13) 0.0273(13) 0.0260(13) 0.0057(12) -0.0004(12) -0.0014(11)
C30 0.0310(10) 0.0271(13) 0.0243(13) 0.0029(12) -0.0074(12) 0.0003(11)
C31 0.0340(10) 0.0330(10) 0.0217(13) 0.0020(13) 0.0009(12) 0.0020(11)
C32 0.040(2) 0.041(2) 0.0280(10) 0.0150(10) 0.0090(10) 0.0070(13)
C33 0.0291(13) 0.037(2) 0.0280(10) 0.0084(13) 0.0012(13) 0.0096(12)

loop_
_atom_type_symbol
_atom_type_description
_atom_type_scat_dispersion_real
_atom_type_scat_dispersion_imag
_atom_type_scat_source
C C 0.003 0.002
;
International Tables for Crystallography
(1992, Vol. C, Tables 4.2.6.8 and 6.1.1.4)
;
H H 0.000 0.000
;
International Tables for Crystallography
(1992, Vol. C, Table 6.1.1.4)
;
O O 0.011 0.006
;
International Tables for Crystallography
(1992, Vol. C, Tables 4.2.6.8 and 6.1.1.4)
;
N N 0.006 0.003
;
International Tables for Crystallography
(1992, Vol. C, Tables 4.2.6.8 and 6.1.1.4)
;

loop_
_geom_angle_atom_site_label_1
_geom_angle_atom_site_label_2
_geom_angle_atom_site_label_3
_geom_angle
_geom_angle_publ_flag
O1 C3 C2 115.6(2) n
O1 C3 C4 125.3(2) n
C19 O1 C3 117.3(2) n
O1 C19 C20 107.9(2) n
O2 C17 C13 125.3(2) n
O2 C17 C16 127.7(2) n
N1 C26 C16 131.9(2) n
C27 N1 C26 120.2(2) n
C28 N1 C26 122.3(2) n
C28 N1 C27 117.4(2) n
N1 C28 C29 120.4(2) n
N1 C28 C33 120.9(2) n
C1 C2 C3 119.8(2) n
C10 C1 C2 122.4(2) n
C1 C10 C5 117.2(2) n
C1 C10 C9 122.0(2) n
C2 C3 C4 119.0(2) n
C3 C4 C5 120.9(2) n
C4 C5 C10 120.7(2) n
C4 C5 C6 117.1(2) n
C10 C5 C6 122.1(2) n
C5 C6 C7 113.9(2) n
C5 C10 C9 120.6(2) n
C6 C7 C8 111.1(2) n
C7 C8 C14 112.4(2) n
C7 C8 C9 109.7(2) n
C14 C8 C9 108.3(2) n
C8 C9 C10 112.4(2) n
C8 C9 C11 112.0(2) n
C8 C14 C13 113.2(2) n
C8 C14 C15 121.4(2) n
C11 C9 C10 114.5(2) n
C9 C11 C12 112.5(2) n
C11 C12 C13 111.3(2) n
C12 C13 C14 109.6(2) n
C12 C13 C17 117.3(2) n
C12 C13 C18 110.6(2) n
C17 C13 C14 100.4(2) n
C18 C13 C14 113.0(2) n
C13 C14 C15 104.3(2) n
C13 C17 C16 107.0(2) n
C18 C13 C17 105.6(2) n
C14 C15 C16 101.6(2) n
C15 C16 C17 108.8(2) n
C15 C16 C26 134.0(2) n
C26 C16 C17 117.2(2) n
C19 C20 C21 120.6(2) n
C19 C20 C25 120.4(2) n
C25 C20 C21 118.9(2) n
C20 C21 C22 120.8(2) n
C20 C25 C24 120.8(2) n
C21 C22 C23 120.2(2) n
C22 C23 C24 119.3(2) n
C23 C24 C25 120.0(2) n
C33 C28 C29 118.7(2) n
C28 C29 C30 120.1(2) n
C28 C33 C32 120.5(2) n
C29 C30 C31 121.2(2) n
C30 C31 C32 118.8(2) n
C31 C32 C33 120.8(2) n
O1 C19 H20 109.8190 n
O1 C19 H21 109.8870 n
N1 C26 H27 113.9249 n
N1 C27 H28 109.6070 n
N1 C27 H29 109.4710 n
N1 C27 H30 109.3353 n
C1 C2 H2 120.1434 n
H1 C1 C2 118.8038 n
H1 C1 C10 118.8453 n
H2 C2 C3 120.0747 n
C3 C4 H3 119.5405 n
H3 C4 C5 119.5354 n
C5 C6 H4 108.3651 n
C5 C6 H5 108.3546 n
H4 C6 C7 108.3952 n
H5 C6 C7 108.3465 n
C6 C7 H6 109.0092 n
C6 C7 H7 109.1251 n
H5 C6 H4 109.4529 n
H6 C7 C8 109.0994 n
H7 C7 C8 109.0365 n
C7 C8 H8 108.7504 n
H7 C7 H6 109.4621 n
C8 C9 H9 105.6977 n
H8 C8 C9 108.8014 n
C8 C14 H14 105.5421 n
H8 C8 C14 108.7779 n
H9 C9 C10 105.6956 n
H9 C9 C11 105.7656 n
C9 C11 H10 108.6893 n
C9 C11 H11 108.8037 n
C11 C12 H12 109.0020 n
C11 C12 H13 109.0403 n
H10 C11 C12 108.6074 n
H11 C11 C12 108.7450 n
H11 C11 H10 109.4641 n
H12 C12 C13 108.9135 n
H13 C12 C13 109.1103 n
H13 C12 H12 109.4658 n
C13 C14 H14 105.5812 n
C13 C18 H17 109.6272 n
C13 C18 H19 109.6343 n
C13 C18 H18 109.1494 n
H14 C14 C15 105.5336 n
C14 C15 H15 111.3998 n
C14 C15 H16 111.3592 n
H15 C15 C16 111.4781 n
H16 C15 C16 111.3420 n
H16 C15 H15 109.4591 n
C16 C26 H27 114.1622 n
H19 C18 H17 109.4601 n
H18 C18 H17 109.4765 n
H19 C18 H18 109.4795 n
H20 C19 C20 109.7992 n
H21 C19 C20 109.9334 n
H21 C19 H20 109.4703 n
C20 C21 H22 119.6291 n
C20 C25 H26 119.5757 n
H22 C21 C22 119.6011 n
C21 C22 H23 119.9114 n
H23 C22 C23 119.9274 n
C22 C23 H24 120.2831 n
C23 C24 H25 119.9605 n
H24 C23 C24 120.4534 n
C24 C25 H26 119.5948 n
H25 C24 C25 120.0074 n
H29 C27 H28 109.4713 n
H30 C27 H28 109.4712 n
H30 C27 H29 109.4713 n
C28 C29 H31 119.9682 n
C28 C33 H35 119.6972 n
H31 C29 C30 119.9673 n
C29 C30 H32 119.4316 n
H32 C30 C31 119.3887 n
C30 C31 H33 120.6055 n
C31 C32 H34 119.6486 n
H33 C31 C32 120.6311 n
C32 C33 H35 119.7717 n
H34 C32 C33 119.5684 n

loop_
_geom_bond_atom_site_label_1
_geom_bond_atom_site_label_2
_geom_bond_site_symmetry_1
_geom_bond_site_symmetry_2
_geom_bond_distance
_geom_bond_publ_flag
O1 C3 . . 1.381(3) n
O1 C19 . . 1.433(3) n
O2 C17 . . 1.229(3) y
N1 C26 . . 1.369(3) y
N1 C27 . . 1.471(3) n
N1 C28 . . 1.431(3) n
C1 C2 . . 1.380(3) n
C1 C10 . . 1.396(3) n
C2 C3 . . 1.391(3) n
C3 C4 . . 1.383(3) n
C4 C5 . . 1.394(3) n
C5 C6 . . 1.516(3) n
C5 C10 . . 1.397(3) n
C6 C7 . . 1.525(3) n
C7 C8 . . 1.516(3) n
C8 C9 . . 1.538(3) n
C8 C14 . . 1.517(3) n
C9 C10 . . 1.520(3) n
C9 C11 . . 1.545(3) n
C11 C12 . . 1.544(3) n
C12 C13 . . 1.519(3) n
C13 C14 . . 1.535(3) n
C13 C17 . . 1.526(3) n
C13 C18 . . 1.544(3) n
C14 C15 . . 1.539(3) n
C15 C16 . . 1.520(3) n
C16 C17 . . 1.481(3) y
C16 C26 . . 1.346(3) y
C17 O2 . . 1.229(3) n
C17 C13 . . 1.526(3) n
C17 C16 . . 1.481(3) n
C19 C20 . . 1.511(3) n
C20 C21 . . 1.377(3) n
C20 C25 . . 1.387(3) n
C21 C22 . . 1.392(3) n
C22 C23 . . 1.380(4) n
C23 C24 . . 1.394(3) n
C24 C25 . . 1.381(3) n
C28 C29 . . 1.386(3) n
C28 C33 . . 1.390(3) n
C29 C30 . . 1.391(3) n
C30 C31 . . 1.374(3) n
C31 C32 . . 1.380(3) n
C32 C33 . . 1.384(3) n
C1 H1 . . 0.9500 n
C2 H2 . . 0.9499 n
C4 H3 . . 0.9500 n
C6 H4 . . 0.9500 n
C6 H5 . . 0.9500 n
C7 H6 . . 0.9500 n
C7 H7 . . 0.9500 n
C8 H8 . . 0.9500 n
C9 H9 . . 0.9500 n
C11 H10 . . 0.9501 n
C11 H11 . . 0.9500 n
C12 H12 . . 0.9501 n
C12 H13 . . 0.9500 n
C14 H14 . . 0.9500 n
C15 H15 . . 0.9500 n
C15 H16 . . 0.9500 n
C18 H17 . . 0.9500 n
C18 H18 . . 0.9498 n
C18 H19 . . 0.9501 n
C19 H20 . . 0.9499 n
C19 H21 . . 0.9501 n
C21 H22 . . 0.9500 n
C22 H23 . . 0.9501 n
C23 H24 . . 0.9500 n
C24 H25 . . 0.9500 n
C25 H26 . . 0.9500 n
C26 H27 . . 0.9501 n
C27 H28 . . 0.9500 n
C27 H29 . . 0.9499 n
C27 H30 . . 0.9501 n
C29 H31 . . 0.9501 n
C30 H32 . . 0.9500 n
C31 H33 . . 0.9500 n
C32 H34 . . 0.9500 n
C33 H35 . . 0.9500 n

loop_
_geom_hbond_atom_site_label_D
_geom_hbond_atom_site_label_H
_geom_hbond_atom_site_label_A
_geom_hbond_site_symmetry_A
_geom_hbond_distance_HA
_geom_hbond_distance_DA
_geom_hbond_angle_DHA
C15 H15 O2 1_455 2.70 3.607(3) 161
C23 H24 O2 4_555 2.61 3.395(3) 141
C1 H1 Cg1 3_646 2.99 3.685(3) 131
C29 H31 Cg2 3_556 2.97 3.694(3) 134
C32 H34 Cg3 4_554 2.56 3.456(3) 158
C33 H35 Cg3 4_554 2.73 3.582(3) 149

loop_
_geom_torsion_atom_site_label_1
_geom_torsion_atom_site_label_2
_geom_torsion_atom_site_label_3
_geom_torsion_atom_site_label_4
_geom_torsion
_geom_torsion_publ_flag
C19 O1 C3 C2 -176.8(2) n
C19 O1 C3 C4 1.6(3) n
C3 O1 C19 C20 170.9(2) n
C27 N1 C26 C16 -6.1(4) n
C28 N1 C26 C16 174.8(2) n
C26 N1 C28 C29 -169.3(2) n
C26 N1 C28 C33 12.3(3) n
C27 N1 C28 C29 11.6(3) n
C27 N1 C28 C33 -166.7(2) n
C10 C1 C2 C3 -0.4(3) n
C2 C1 C10 C5 -0.4(3) n
C2 C1 C10 C9 175.8(2) n
C1 C2 C3 O1 179.6(2) n
C1 C2 C3 C4 1.1(3) n
O1 C3 C4 C5 -179.5(2) n
C2 C3 C4 C5 -1.1(3) n
C3 C4 C5 C6 178.9(2) n
C3 C4 C5 C10 0.3(3) n
C4 C5 C6 C7 166.3(2) n
C10 C5 C6 C7 -15.2(3) n
C4 C5 C10 C1 0.4(3) n
C4 C5 C10 C9 -175.9(2) n
C6 C5 C10 C1 -178.1(2) n
C6 C5 C10 C9 5.6(3) n
C5 C6 C7 C8 43.4(2) n
C6 C7 C8 C9 -62.3(2) n
C6 C7 C8 C14 177.2(2) n
C7 C8 C9 C10 51.7(2) n
C7 C8 C9 C11 -177.8(2) n
C14 C8 C9 C10 174.7(2) n
C14 C8 C9 C11 -54.8(2) n
C7 C8 C14 C13 -179.4(2) n
C7 C8 C14 C15 -54.1(3) n
C9 C8 C14 C13 59.2(2) n
C9 C8 C14 C15 -175.5(2) n
C8 C9 C10 C1 159.9(2) n
C8 C9 C10 C5 -23.9(3) n
C11 C9 C10 C1 30.7(3) n
C11 C9 C10 C5 -153.2(2) n
C8 C9 C11 C12 52.9(2) n
C10 C9 C11 C12 -177.7(2) n
C9 C11 C12 C13 -52.5(2) n
C11 C12 C13 C14 54.3(2) n
C11 C12 C13 C17 167.9(2) n
C11 C12 C13 C18 -70.9(2) n
C12 C13 C14 C8 -59.8(2) n
C12 C13 C14 C15 166.1(2) n
C17 C13 C14 C8 176.1(2) n
C17 C13 C14 C15 42.0(2) n
C18 C13 C14 C8 64.0(2) n
C18 C13 C14 C15 -70.0(2) n
C12 C13 C17 O2 31.5(3) n
C12 C13 C17 C16 -149.6(2) n
C14 C13 C17 O2 150.1(2) n
C14 C13 C17 C16 -31.0(2) n
C18 C13 C17 O2 -92.2(3) n
C18 C13 C17 C16 86.7(2) n
C8 C14 C15 C16 -166.3(2) n
C13 C14 C15 C16 -37.0(2) n
C14 C15 C16 C17 17.4(2) n
C14 C15 C16 C26 -160.8(2) n
C15 C16 C17 O2 -172.4(2) n
C15 C16 C17 C13 8.7(2) n
C26 C16 C17 O2 6.1(4) y
C26 C16 C17 C13 -172.8(2) n
C15 C16 C26 N1 -6.5(4) n
C17 C16 C26 N1 175.4(2) n
O1 C19 C20 C21 57.2(3) n
O1 C19 C20 C25 -123.5(2) n
C19 C20 C21 C22 179.6(2) n
C25 C20 C21 C22 0.3(3) n
C19 C20 C25 C24 -179.9(2) n
C21 C20 C25 C24 -0.6(3) n
C20 C21 C22 C23 0.3(4) n
C21 C22 C23 C24 -0.6(4) n
C22 C23 C24 C25 0.3(3) n
C23 C24 C25 C20 0.3(3) n
N1 C28 C29 C30 -176.9(2) n
C33 C28 C29 C30 1.5(3) n
N1 C28 C33 C32 176.5(2) n
C29 C28 C33 C32 -1.9(3) n
C28 C29 C30 C31 -0.6(4) n
C29 C30 C31 C32 0.0(3) n
C30 C31 C32 C33 -0.4(4) n
C31 C32 C33 C28 1.4(4) n

loop_
_cod_related_entry_id
_cod_related_entry_database
_cod_related_entry_code
1 ChemSpider 21181242
